data_4112596
loop_
_publ_author_name
'Anne Petitjean'
'Richard G. Khoury'
'Nathalie Kyritsakas'
'Jean-Marie Lehn'

_publ_section_title
;
 Dynamic Devices. Shape Switching and Substrate Binding in Ion-Controlled
 Nanomechanical Molecular Tweezers
;
_journal_name_full 'Journal of the American Chemical Society'
_journal_page_first 6637
_journal_page_last 6647
_journal_paper_doi 10.1021/ja031915r
_journal_volume 126
_journal_year 2004
_chemical_formula_sum 'C40 H24 N6'
_chemical_formula_weight 588.65
_chemical_name_systematic
; 
 ? 
;
_space_group_IT_number 15
_symmetry_cell_setting monoclinic
_symmetry_space_group_name_Hall '-C 2yc'
_symmetry_space_group_name_H-M 'C 1 2/c 1'
_atom_sites_solution_hydrogens geom
_atom_sites_solution_primary direct
_atom_sites_solution_secondary difmap
_audit_creation_method SHELXL-97
_cell_angle_alpha 90.00
_cell_angle_beta 93.60
_cell_angle_gamma 90.00
_cell_formula_units_Z 4
_cell_length_a 26.825
_cell_length_b 11.593
_cell_length_c 9.322
_cell_measurement_temperature 100(2)
_cell_volume 2893.256
_computing_structure_refinement 'SHELXL-97 (Sheldrick, 1997)'
_computing_structure_solution 'SHELXS-97 (Sheldrick, 1990)'
_diffrn_ambient_temperature 100(2)
_diffrn_measured_fraction_theta_full 0.975
_diffrn_measured_fraction_theta_max 0.975
_diffrn_radiation_monochromator graphite
_diffrn_radiation_source 'fine-focus sealed tube'
_diffrn_radiation_type MoK\a
_diffrn_radiation_wavelength 0.71073
_diffrn_reflns_av_R_equivalents 0.0000
_diffrn_reflns_av_sigmaI/netI 0.1081
_diffrn_reflns_limit_h_max 34
_diffrn_reflns_limit_h_min 0
_diffrn_reflns_limit_k_max 14
_diffrn_reflns_limit_k_min 0
_diffrn_reflns_limit_l_max 12
_diffrn_reflns_limit_l_min -12
_diffrn_reflns_number 3234
_diffrn_reflns_theta_full 27.49
_diffrn_reflns_theta_max 27.49
_diffrn_reflns_theta_min 1.91
_exptl_absorpt_coefficient_mu 0.082
_exptl_crystal_colour colourless
_exptl_crystal_density_diffrn 1.351
_exptl_crystal_F_000 1224
_exptl_crystal_size_max 0.27
_exptl_crystal_size_mid 0.16
_exptl_crystal_size_min 0.14
_refine_diff_density_max 0.188
_refine_diff_density_min -0.209
_refine_diff_density_rms 0.045
_refine_ls_extinction_method none
_refine_ls_goodness_of_fit_ref 0.839
_refine_ls_hydrogen_treatment mixed
_refine_ls_matrix_type full
_refine_ls_number_parameters 209
_refine_ls_number_reflns 3234
_refine_ls_number_restraints 0
_refine_ls_restrained_S_all 0.839
_refine_ls_R_factor_all 0.1305
_refine_ls_R_factor_gt 0.0551
_refine_ls_shift/su_max 0.000
_refine_ls_shift/su_mean 0.000
_refine_ls_structure_factor_coef Fsqd
_refine_ls_weighting_details 'calc w=1/[\s^2^(Fo^2^)+(0.1000P)^2^+0.0000P] where P=(Fo^2^+2Fc^2^)/3'
_refine_ls_weighting_scheme calc
_refine_ls_wR_factor_gt 0.1391
_refine_ls_wR_factor_ref 0.1739
_reflns_number_gt 1670
_reflns_number_total 3234
_reflns_threshold_expression >2sigma(I)
_cod_data_source_file ja031915rsi20031223_050930.cif
_cod_data_source_block c
_cod_original_cell_volume 2893.4
_cod_original_sg_symbol_H-M 'P 1 21/c 1'
_cod_database_code 4112596

loop_
_symmetry_equiv_pos_as_xyz
'x, y, z'
'-x, y, -z+1/2'
'x+1/2, y+1/2, z'
'-x+1/2, y+1/2, -z+1/2'
'-x, -y, -z'
'x, -y, z-1/2'
'-x+1/2, -y+1/2, -z'
'x+1/2, -y+1/2, z-1/2'

loop_
_atom_site_label
_atom_site_type_symbol
_atom_site_fract_x
_atom_site_fract_y
_atom_site_fract_z
_atom_site_U_iso_or_equiv
_atom_site_adp_type
_atom_site_occupancy
_atom_site_symmetry_multiplicity
_atom_site_calc_flag
_atom_site_refinement_flags
N1 N 0.96511(7) -0.09858(14) 0.1632(2) 0.0409(5) Uani 1 1 d .
N2 N 0.91329(6) 0.18364(14) 0.1173(2) 0.0318(5) Uani 1 1 d .
N3 N 0.83557(7) 0.57695(13) 0.1916(2) 0.0342(5) Uani 1 1 d .
C1 C 1.0000 -0.1487(3) 0.2500 0.0442(9) Uani 1 2 d S
H1B H 1.0000 -0.2307 0.2500 0.053 Uiso 1 2 calc SR
C2 C 0.96471(8) 0.01687(17) 0.1671(2) 0.0322(5) Uani 1 1 d .
C3 C 1.0000 0.0786(2) 0.2500 0.0307(7) Uani 1 2 d S
H3B H 1.0000 0.1605 0.2500 0.037 Uiso 1 2 calc SR
C4 C 0.92365(8) 0.07441(17) 0.0794(2) 0.0314(5) Uani 1 1 d .
C5 C 0.89768(8) 0.01627(19) -0.0314(3) 0.0377(6) Uani 1 1 d .
H5A H 0.9054 -0.0615 -0.0529 0.045 Uiso 1 1 calc R
C6 C 0.86013(10) 0.07450(18) -0.1097(3) 0.0472(7) Uani 1 1 d .
H6A H 0.8422 0.0381 -0.1884 0.057 Uiso 1 1 calc R
C7 C 0.84909(9) 0.18633(19) -0.0719(3) 0.0460(7) Uani 1 1 d .
H7A H 0.8234 0.2278 -0.1242 0.055 Uiso 1 1 calc R
C8 C 0.87577(8) 0.23719(17) 0.0427(2) 0.0332(6) Uani 1 1 d .
C9 C 0.86224(8) 0.35552(16) 0.0940(2) 0.0302(5) Uani 1 1 d .
C10 C 0.82423(8) 0.36771(16) 0.1872(2) 0.0312(5) Uani 1 1 d .
C11 C 0.79632(9) 0.27386(18) 0.2390(3) 0.0372(6) Uani 1 1 d .
H11A H 0.8042 0.1976 0.2109 0.045 Uiso 1 1 calc R
C12 C 0.75868(9) 0.2905(2) 0.3278(3) 0.0422(6) Uani 1 1 d .
H12A H 0.7399 0.2265 0.3583 0.051 Uiso 1 1 calc R
C13 C 0.74724(9) 0.4038(2) 0.3753(3) 0.0430(6) Uani 1 1 d .
H13A H 0.7210 0.4149 0.4378 0.052 Uiso 1 1 calc R
C14 C 0.77340(8) 0.49468(19) 0.3320(3) 0.0364(6) Uani 1 1 d .
H14A H 0.7661 0.5693 0.3671 0.044 Uiso 1 1 calc R
C15 C 0.81192(8) 0.48161(17) 0.2341(3) 0.0327(5) Uani 1 1 d .
C16 C 0.87173(9) 0.56425(16) 0.0996(3) 0.0329(6) Uani 1 1 d .
C17 C 0.89604(9) 0.66560(19) 0.0562(3) 0.0411(6) Uani 1 1 d .
H17A H 0.8868 0.7385 0.0926 0.049 Uiso 1 1 calc R
C18 C 0.93264(10) 0.6586(2) -0.0376(3) 0.0538(7) Uani 1 1 d .
H18A H 0.9489 0.7269 -0.0659 0.065 Uiso 1 1 calc R
C19 C 0.94694(9) 0.5506(2) -0.0940(3) 0.0505(7) Uani 1 1 d .
H19A H 0.9719 0.5478 -0.1617 0.061 Uiso 1 1 calc R
C20 C 0.92519(9) 0.4511(2) -0.0522(3) 0.0410(6) Uani 1 1 d .
H20A H 0.9355 0.3793 -0.0895 0.049 Uiso 1 1 calc R
C21 C 0.88705(8) 0.45392(18) 0.0472(2) 0.0322(6) Uani 1 1 d .

loop_
_atom_site_aniso_label
_atom_site_aniso_U_11
_atom_site_aniso_U_22
_atom_site_aniso_U_33
_atom_site_aniso_U_23
_atom_site_aniso_U_13
_atom_site_aniso_U_12
N1 0.0422(13) 0.0247(10) 0.0546(14) -0.0009(9) -0.0058(11) 0.0015(8)
N2 0.0300(11) 0.0251(10) 0.0397(12) -0.0008(8) -0.0023(9) 0.0019(8)
N3 0.0359(12) 0.0273(9) 0.0390(12) 0.0008(8) -0.0008(10) 0.0017(8)
C1 0.047(2) 0.0212(16) 0.063(3) 0.000 -0.0072(19) 0.000
C2 0.0299(13) 0.0242(11) 0.0423(15) 0.0001(10) 0.0003(11) 0.0004(9)
C3 0.0304(18) 0.0227(14) 0.039(2) 0.000 0.0025(15) 0.000
C4 0.0294(13) 0.0260(11) 0.0389(14) -0.0004(10) 0.0024(11) -0.0026(9)
C5 0.0399(14) 0.0310(12) 0.0419(16) -0.0057(10) -0.0004(12) 0.0003(10)
C6 0.0493(16) 0.0405(14) 0.0495(17) -0.0107(12) -0.0140(13) 0.0024(12)
C7 0.0469(16) 0.0385(13) 0.0502(18) -0.0053(12) -0.0157(13) 0.0081(11)
C8 0.0309(13) 0.0303(11) 0.0377(15) -0.0011(10) -0.0021(11) 0.0015(10)
C9 0.0268(12) 0.0292(11) 0.0339(13) -0.0006(10) -0.0044(10) 0.0012(9)
C10 0.0298(13) 0.0263(11) 0.0364(14) -0.0007(9) -0.0077(11) 0.0001(9)
C11 0.0399(15) 0.0263(12) 0.0447(16) 0.0020(10) -0.0026(12) -0.0051(10)
C12 0.0440(15) 0.0404(14) 0.0415(16) 0.0090(11) -0.0022(12) -0.0111(11)
C13 0.0349(14) 0.0539(16) 0.0400(15) 0.0067(12) 0.0003(11) 0.0007(11)
C14 0.0336(13) 0.0379(13) 0.0375(14) -0.0012(11) 0.0009(11) 0.0074(10)
C15 0.0306(13) 0.0259(11) 0.0402(14) 0.0025(10) -0.0083(10) 0.0018(9)
C16 0.0350(14) 0.0295(12) 0.0332(13) 0.0017(10) -0.0057(11) -0.0016(10)
C17 0.0523(16) 0.0340(13) 0.0378(16) -0.0010(10) 0.0076(12) -0.0085(11)
C18 0.0615(19) 0.0393(14) 0.0598(19) 0.0031(13) -0.0030(15) -0.0178(13)
C19 0.0420(16) 0.0672(17) 0.0437(17) 0.0028(13) 0.0122(13) -0.0146(13)
C20 0.0354(14) 0.0475(14) 0.0408(15) -0.0048(11) 0.0064(12) -0.0004(11)
C21 0.0299(13) 0.0310(11) 0.0343(14) 0.0005(9) -0.0082(11) -0.0008(9)

loop_
_atom_type_symbol
_atom_type_description
_atom_type_scat_dispersion_real
_atom_type_scat_dispersion_imag
_atom_type_scat_source
N N 0.0061 0.0033 'International Tables Vol C Tables 4.2.6.8 and 6.1.1.4'
C C 0.0033 0.0016 'International Tables Vol C Tables 4.2.6.8 and 6.1.1.4'
H H 0.0000 0.0000 'International Tables Vol C Tables 4.2.6.8 and 6.1.1.4'

loop_
_geom_angle_atom_site_label_1
_geom_angle_atom_site_label_2
_geom_angle_atom_site_label_3
_geom_angle
_geom_angle_site_symmetry_1
_geom_angle_site_symmetry_3
C1 N1 C2 115.3(2) . .
C8 N2 C4 117.36(18) . .
C16 N3 C15 118.09(17) . .
N1 C1 N1 128.2(3) 2_755 .
N1 C2 C3 121.7(2) . .
N1 C2 C4 116.14(19) . .
C3 C2 C4 122.16(19) . .
C2 C3 C2 117.7(3) . 2_755
N2 C4 C5 123.4(2) . .
N2 C4 C2 115.76(19) . .
C5 C4 C2 120.80(19) . .
C6 C5 C4 118.2(2) . .
C7 C6 C5 119.0(2) . .
C6 C7 C8 119.3(2) . .
N2 C8 C7 122.7(2) . .
N2 C8 C9 116.48(19) . .
C7 C8 C9 120.8(2) . .
C10 C9 C21 119.56(18) . .
C10 C9 C8 119.55(18) . .
C21 C9 C8 120.9(2) . .
C9 C10 C11 123.92(18) . .
C9 C10 C15 118.45(18) . .
C11 C10 C15 117.6(2) . .
C12 C11 C10 121.7(2) . .
C11 C12 C13 120.2(2) . .
C14 C13 C12 120.2(2) . .
C13 C14 C15 121.4(2) . .
N3 C15 C14 118.30(19) . .
N3 C15 C10 122.9(2) . .
C14 C15 C10 118.78(19) . .
N3 C16 C17 117.14(19) . .
N3 C16 C21 123.23(19) . .
C17 C16 C21 119.6(2) . .
C18 C17 C16 120.0(2) . .
C17 C18 C19 121.0(2) . .
C20 C19 C18 120.7(2) . .
C19 C20 C21 120.4(2) . .
C9 C21 C20 123.9(2) . .
C9 C21 C16 117.7(2) . .
C20 C21 C16 118.3(2) . .

loop_
_geom_bond_atom_site_label_1
_geom_bond_atom_site_label_2
_geom_bond_distance
_geom_bond_site_symmetry_2
N1 C1 1.332(2) .
N1 C2 1.339(3) .
N2 C8 1.339(3) .
N2 C4 1.348(3) .
N3 C16 1.342(3) .
N3 C15 1.347(3) .
C1 N1 1.332(2) 2_755
C2 C3 1.384(2) .
C2 C4 1.488(3) .
C3 C2 1.384(2) 2_755
C4 C5 1.384(3) .
C5 C6 1.383(3) .
C6 C7 1.380(3) .
C7 C8 1.380(3) .
C8 C9 1.505(3) .
C9 C10 1.387(3) .
C9 C21 1.404(3) .
C10 C11 1.422(3) .
C10 C15 1.436(3) .
C11 C12 1.359(3) .
C12 C13 1.425(3) .
C13 C14 1.343(3) .
C14 C15 1.429(3) .
C16 C17 1.415(3) .
C16 C21 1.438(3) .
C17 C18 1.357(3) .
C18 C19 1.420(3) .
C19 C20 1.361(3) .
C20 C21 1.423(3) .
